data_7708636
loop_
_publ_author_name
'Biancalana, Lorenzo'
'Zanda, Emanuele'
'Hadiji, Mouna'
'Zacchini, Stefano'
'Pratesi, Alessandro'
'Pampaloni, Guido'
'Dyson, Paul J.'
'Marchetti, Fabio'

_publ_section_title
;
 Role of the (pseudo)halido ligand in ruthenium(II) <i>p</i>-cymene
 \a-amino acid complexes in speciation, protein reactivity and
 cytotoxicity.
;
_journal_name_full 'Dalton transactions (Cambridge, England : 2003)'
_journal_paper_doi 10.1039/d1dt03274g
_journal_year 2021
_chemical_absolute_configuration ad
_chemical_formula_sum 'C15 H22 N2 O4 Ru'
_chemical_formula_weight 395.41
_space_group_crystal_system orthorhombic
_space_group_IT_number 19
_space_group_name_Hall 'P 2ac 2ab'
_space_group_name_H-M_alt 'P 21 21 21'
_atom_sites_solution_hydrogens geom
_audit_creation_method SHELXL-2014/7
_audit_update_record
;
2021-08-23 deposited with the CCDC.	2021-10-22 downloaded from the CCDC.
;
_cell_angle_alpha 90
_cell_angle_beta 90
_cell_angle_gamma 90
_cell_formula_units_Z 4
_cell_length_a 6.8530(4)
_cell_length_b 10.6283(6)
_cell_length_c 21.8157(13)
_cell_measurement_reflns_used 9954
_cell_measurement_temperature 100(2)
_cell_measurement_theta_max 36.981
_cell_measurement_theta_min 2.801
_cell_volume 1588.96(16)
_computing_cell_refinement 'APEX3 (Bruker AXS, 2015)'
_computing_data_collection 'APEX3 (Bruker AXS, 2015)'
_computing_data_reduction 'SAINT (Bruker AXS, 2015)'
_computing_molecular_graphics 'ORTEPIII (Johnson, 1996)'
_computing_publication_material 'XCIF 2014/2 (Bruker AXS, 2014)'
_computing_structure_refinement 'SHELXL-2014/7 (Sheldrick, 2014)'
_computing_structure_solution 'SHELXT (Sheldrick, 2015)'
_diffrn_ambient_temperature 100(2)
_diffrn_measured_fraction_theta_full 0.999
_diffrn_measured_fraction_theta_max 1.000
_diffrn_measurement_device_type 'PHOTON100 area detector'
_diffrn_measurement_method 'phi and omega scans'
_diffrn_radiation_type MoK\a
_diffrn_radiation_wavelength 0.71073
_diffrn_reflns_av_R_equivalents 0.0228
_diffrn_reflns_av_unetI/netI 0.0143
_diffrn_reflns_Laue_measured_fraction_full 0.999
_diffrn_reflns_Laue_measured_fraction_max 1.000
_diffrn_reflns_limit_h_max 8
_diffrn_reflns_limit_h_min -8
_diffrn_reflns_limit_k_max 13
_diffrn_reflns_limit_k_min -13
_diffrn_reflns_limit_l_max 27
_diffrn_reflns_limit_l_min -27
_diffrn_reflns_number 24410
_diffrn_reflns_point_group_measured_fraction_full 1.000
_diffrn_reflns_point_group_measured_fraction_max 1.000
_diffrn_reflns_theta_full 25.242
_diffrn_reflns_theta_max 26.999
_diffrn_reflns_theta_min 1.867
_diffrn_source 'fine-focus sealed tube'
_exptl_absorpt_coefficient_mu 1.006
_exptl_absorpt_correction_T_max 0.3447
_exptl_absorpt_correction_T_min 0.2762
_exptl_absorpt_correction_type empirical
_exptl_absorpt_process_details
; 
 Data were corrected for Lorentz polarization and absorption
 effects (empirical absorption correction SADABS).
 R(int) =  0.0992 (selected reflections only, before parameter refinement)
 R(int) =  0.0494 (selected reflections only, after parameter refinement)
;
_exptl_crystal_colour yellow
_exptl_crystal_density_diffrn 1.653
_exptl_crystal_description prism
_exptl_crystal_F_000 808
_exptl_crystal_size_max 0.190
_exptl_crystal_size_mid 0.160
_exptl_crystal_size_min 0.120
_refine_diff_density_max 0.400
_refine_diff_density_min -0.433
_refine_diff_density_rms 0.047
_refine_ls_abs_structure_details
;
 Refined as an inversion twin.
;
_refine_ls_abs_structure_Flack 0.01(3)
_refine_ls_extinction_method none
_refine_ls_goodness_of_fit_ref 1.157
_refine_ls_hydrogen_treatment constr
_refine_ls_matrix_type full
_refine_ls_number_parameters 203
_refine_ls_number_reflns 3472
_refine_ls_number_restraints 0
_refine_ls_restrained_S_all 1.157
_refine_ls_R_factor_all 0.0141
_refine_ls_R_factor_gt 0.0141
_refine_ls_shift/su_max 0.001
_refine_ls_shift/su_mean 0.000
_refine_ls_structure_factor_coef Fsqd
_refine_ls_weighting_details 'w=1/[\s^2^(Fo^2^)+(0.0087P)^2^+0.9232P] where P=(Fo^2^+2Fc^2^)/3'
_refine_ls_weighting_scheme calc
_refine_ls_wR_factor_gt 0.0352
_refine_ls_wR_factor_ref 0.0352
_reflns_Friedel_coverage 0.724
_reflns_Friedel_fraction_full 1.000
_reflns_Friedel_fraction_max 1.000
_reflns_number_gt 3471
_reflns_number_total 3472
_reflns_threshold_expression 'I > 2\s(I)'
_cod_data_source_file d1dt03274g2.cif
_cod_data_source_block 1f
_cod_database_code 7708636
_shelx_shelxl_version_number 2014/7
_shelx_space_group_comment
;
The symmetry employed for this shelxl refinement is uniquely defined
by the following loop, which should always be used as a source of
symmetry information in preference to the above space-group names.
They are only intended as comments.
;
_shelx_estimated_absorpt_t_min 0.832
_shelx_estimated_absorpt_t_max 0.889

loop_
_space_group_symop_operation_xyz
'x, y, z'
'-x+1/2, -y, z+1/2'
'-x, y+1/2, -z+1/2'
'x+1/2, -y+1/2, -z'

loop_
_atom_site_label
_atom_site_type_symbol
_atom_site_fract_x
_atom_site_fract_y
_atom_site_fract_z
_atom_site_U_iso_or_equiv
_atom_site_adp_type
_atom_site_occupancy
_atom_site_site_symmetry_order
_atom_site_calc_flag
_atom_site_refinement_flags_posn
_atom_site_refinement_flags_adp
_atom_site_refinement_flags_occupancy
_atom_site_disorder_assembly
_atom_site_disorder_group
Ru1 Ru 0.36025(2) 0.64321(2) 0.37472(2) 0.01062(5) Uani 1 1 d . . . . .
O1 O 0.5553(3) 0.76613(16) 0.33400(8) 0.0158(3) Uani 1 1 d . . . . .
O2 O 0.7228(3) 0.81327(17) 0.24954(9) 0.0225(4) Uani 1 1 d . . . . .
C1 C 0.6022(3) 0.7485(2) 0.27744(11) 0.0156(5) Uani 1 1 d . . . . .
C2 C 0.5035(4) 0.6405(2) 0.24376(10) 0.0168(4) Uani 1 1 d . . . . .
H2 H 0.6038 0.5748 0.2345 0.020 Uiso 1 1 calc R U . . .
N1 N 0.3440(3) 0.58136(18) 0.28217(8) 0.0129(4) Uani 1 1 d . . . . .
H1 H 0.3706 0.4889 0.2827 0.016 Uiso 1 1 calc R U . . .
C3 C 0.4072(4) 0.6810(3) 0.18334(12) 0.0261(6) Uani 1 1 d . . . . .
H3A H 0.3737 0.7716 0.1840 0.031 Uiso 1 1 calc R U . . .
H3B H 0.4940 0.6642 0.1480 0.031 Uiso 1 1 calc R U . . .
C4 C 0.2233(4) 0.5997(3) 0.18028(12) 0.0235(5) Uani 1 1 d . . . . .
H4A H 0.1232 0.6378 0.1534 0.028 Uiso 1 1 calc R U . . .
H4B H 0.2532 0.5137 0.1656 0.028 Uiso 1 1 calc R U . . .
C5 C 0.1579(4) 0.5990(2) 0.24698(11) 0.0205(5) Uani 1 1 d . . . . .
H5A H 0.0942 0.6795 0.2580 0.025 Uiso 1 1 calc R U . . .
H5B H 0.0659 0.5291 0.2549 0.025 Uiso 1 1 calc R U . . .
N2 N 0.5980(3) 0.52104(18) 0.38158(10) 0.0166(4) Uani 1 1 d . . . . .
O3 O 0.6561(3) 0.4838(2) 0.43261(9) 0.0316(5) Uani 1 1 d . . . . .
O4 O 0.6868(3) 0.48577(19) 0.33500(9) 0.0235(4) Uani 1 1 d . . . . .
C101 C 0.1847(3) 0.8035(2) 0.40997(11) 0.0173(5) Uani 1 1 d . . . . .
C102 C 0.3146(4) 0.7588(2) 0.45711(11) 0.0181(5) Uani 1 1 d . . . . .
H102 H 0.4222 0.8146 0.4720 0.022 Uiso 1 1 calc R U . . .
C103 C 0.3135(3) 0.6316(3) 0.47402(10) 0.0167(5) Uani 1 1 d . . . . .
H103 H 0.4228 0.5998 0.5001 0.020 Uiso 1 1 calc R U . . .
C104 C 0.1901(3) 0.5412(2) 0.44434(10) 0.0144(5) Uani 1 1 d . . . . .
C105 C 0.0648(3) 0.5862(2) 0.39810(11) 0.0147(4) Uani 1 1 d . . . . .
H105 H -0.0039 0.5243 0.3712 0.018 Uiso 1 1 calc R U . . .
C106 C 0.0573(3) 0.7179(2) 0.38256(11) 0.0155(5) Uani 1 1 d . . . . .
H106 H -0.0126 0.7435 0.3443 0.019 Uiso 1 1 calc R U . . .
C107 C 0.1984(4) 0.9379(2) 0.38868(13) 0.0249(6) Uani 1 1 d . . . . .
H10A H 0.1206 0.9487 0.3513 0.037 Uiso 1 1 calc R U . . .
H10B H 0.3349 0.9588 0.3800 0.037 Uiso 1 1 calc R U . . .
H10C H 0.1485 0.9939 0.4208 0.037 Uiso 1 1 calc R U . . .
C108 C 0.2038(4) 0.4034(2) 0.46235(11) 0.0174(5) Uani 1 1 d . . . . .
H108 H 0.3440 0.3836 0.4706 0.021 Uiso 1 1 calc R U . . .
C109 C 0.0897(5) 0.3837(3) 0.52199(12) 0.0272(6) Uani 1 1 d . . . . .
H10D H 0.1357 0.4434 0.5530 0.041 Uiso 1 1 calc R U . . .
H10E H 0.1100 0.2976 0.5367 0.041 Uiso 1 1 calc R U . . .
H10F H -0.0496 0.3975 0.5144 0.041 Uiso 1 1 calc R U . . .
C110 C 0.1313(5) 0.3140(2) 0.41278(11) 0.0228(5) Uani 1 1 d . . . . .
H11A H -0.0079 0.3288 0.4055 0.034 Uiso 1 1 calc R U . . .
H11B H 0.1510 0.2269 0.4261 0.034 Uiso 1 1 calc R U . . .
H11C H 0.2043 0.3289 0.3748 0.034 Uiso 1 1 calc R U . . .

loop_
_atom_site_aniso_label
_atom_site_aniso_U_11
_atom_site_aniso_U_22
_atom_site_aniso_U_33
_atom_site_aniso_U_23
_atom_site_aniso_U_13
_atom_site_aniso_U_12
Ru1 0.00828(7) 0.01153(7) 0.01205(8) -0.00008(7) -0.00141(7) -0.00099(6)
O1 0.0149(8) 0.0145(8) 0.0178(8) -0.0013(6) 0.0008(6) -0.0043(7)
O2 0.0227(9) 0.0198(8) 0.0249(9) 0.0012(7) 0.0058(8) -0.0056(7)
C1 0.0132(11) 0.0138(10) 0.0199(11) 0.0012(9) 0.0014(9) 0.0011(8)
C2 0.0203(11) 0.0141(10) 0.0159(10) -0.0003(10) 0.0040(9) -0.0020(11)
N1 0.0124(9) 0.0119(8) 0.0144(9) -0.0004(7) -0.0017(8) 0.0005(9)
C3 0.0400(17) 0.0216(13) 0.0166(12) 0.0028(9) -0.0036(11) -0.0079(11)
C4 0.0323(14) 0.0205(12) 0.0176(12) 0.0007(9) -0.0065(11) -0.0016(11)
C5 0.0195(12) 0.0236(11) 0.0185(11) -0.0031(9) -0.0070(10) 0.0026(10)
N2 0.0083(8) 0.0167(9) 0.0246(10) 0.0035(8) -0.0016(8) -0.0020(7)
O3 0.0157(9) 0.0497(13) 0.0294(10) 0.0212(9) -0.0011(8) 0.0079(10)
O4 0.0166(9) 0.0263(10) 0.0277(10) -0.0104(8) -0.0052(7) 0.0058(7)
C101 0.0166(12) 0.0168(11) 0.0184(11) -0.0022(9) 0.0047(9) 0.0015(9)
C102 0.0199(13) 0.0181(11) 0.0163(11) -0.0048(9) 0.0014(9) -0.0028(9)
C103 0.0158(11) 0.0218(12) 0.0124(10) 0.0005(9) 0.0000(8) -0.0003(10)
C104 0.0134(11) 0.0177(11) 0.0122(10) -0.0006(8) 0.0035(8) -0.0018(8)
C105 0.0082(9) 0.0186(11) 0.0172(10) -0.0020(9) 0.0028(8) -0.0009(9)
C106 0.0108(10) 0.0193(11) 0.0164(12) -0.0003(9) 0.0018(9) 0.0024(8)
C107 0.0263(13) 0.0163(11) 0.0320(15) 0.0003(10) 0.0031(10) 0.0004(10)
C108 0.0162(11) 0.0168(11) 0.0192(11) 0.0039(9) 0.0017(9) 0.0003(9)
C109 0.0369(16) 0.0244(14) 0.0202(12) 0.0034(10) 0.0055(11) -0.0037(11)
C110 0.0308(14) 0.0146(10) 0.0229(12) -0.0012(9) 0.0022(12) -0.0003(11)

loop_
_atom_type_symbol
_atom_type_description
_atom_type_scat_dispersion_real
_atom_type_scat_dispersion_imag
_atom_type_scat_source
C C 0.0033 0.0016 'International Tables Vol C Tables 4.2.6.8 and 6.1.1.4'
H H 0.0000 0.0000 'International Tables Vol C Tables 4.2.6.8 and 6.1.1.4'
N N 0.0061 0.0033 'International Tables Vol C Tables 4.2.6.8 and 6.1.1.4'
O O 0.0106 0.0060 'International Tables Vol C Tables 4.2.6.8 and 6.1.1.4'
Ru Ru -1.2594 0.8363 'International Tables Vol C Tables 4.2.6.8 and 6.1.1.4'

loop_
_geom_angle_atom_site_label_1
_geom_angle_atom_site_label_2
_geom_angle_atom_site_label_3
_geom_angle
_geom_angle_site_symmetry_1
_geom_angle_site_symmetry_3
_geom_angle_publ_flag
O1 Ru1 N2 85.38(7) . . ?
O1 Ru1 N1 79.70(7) . . ?
N2 Ru1 N1 85.22(8) . . ?
O1 Ru1 C105 151.41(8) . . ?
N2 Ru1 C105 122.45(8) . . ?
N1 Ru1 C105 95.06(9) . . ?
O1 Ru1 C103 123.63(8) . . ?
N2 Ru1 C103 90.47(9) . . ?
N1 Ru1 C103 155.91(9) . . ?
C105 Ru1 C103 67.45(9) . . ?
O1 Ru1 C102 95.17(8) . . ?
N2 Ru1 C102 113.55(9) . . ?
N1 Ru1 C102 160.26(8) . . ?
C105 Ru1 C102 80.28(9) . . ?
C103 Ru1 C102 37.19(10) . . ?
O1 Ru1 C104 161.73(7) . . ?
N2 Ru1 C104 93.30(8) . . ?
N1 Ru1 C104 118.39(8) . . ?
C105 Ru1 C104 37.56(9) . . ?
C103 Ru1 C104 38.11(9) . . ?
C102 Ru1 C104 68.63(9) . . ?
O1 Ru1 C101 90.81(8) . . ?
N2 Ru1 C101 150.90(9) . . ?
N1 Ru1 C101 122.49(8) . . ?
C105 Ru1 C101 68.18(9) . . ?
C103 Ru1 C101 67.81(9) . . ?
C102 Ru1 C101 38.03(9) . . ?
C104 Ru1 C101 81.50(9) . . ?
O1 Ru1 C106 114.19(8) . . ?
N2 Ru1 C106 160.43(8) . . ?
N1 Ru1 C106 97.71(9) . . ?
C105 Ru1 C106 38.16(8) . . ?
C103 Ru1 C106 78.94(9) . . ?
C102 Ru1 C106 66.80(9) . . ?
C104 Ru1 C106 68.22(9) . . ?
C101 Ru1 C106 36.54(9) . . ?
C1 O1 Ru1 118.71(15) . . ?
O2 C1 O1 123.9(2) . . ?
O2 C1 C2 118.7(2) . . ?
O1 C1 C2 117.5(2) . . ?
N1 C2 C1 111.52(18) . . ?
N1 C2 C3 106.3(2) . . ?
C1 C2 C3 113.2(2) . . ?
N1 C2 H2 108.5 . . ?
C1 C2 H2 108.5 . . ?
C3 C2 H2 108.5 . . ?
C5 N1 C2 106.17(18) . . ?
C5 N1 Ru1 119.45(15) . . ?
C2 N1 Ru1 111.08(14) . . ?
C5 N1 H1 106.5 . . ?
C2 N1 H1 106.5 . . ?
Ru1 N1 H1 106.5 . . ?
C4 C3 C2 103.5(2) . . ?
C4 C3 H3A 111.1 . . ?
C2 C3 H3A 111.1 . . ?
C4 C3 H3B 111.1 . . ?
C2 C3 H3B 111.1 . . ?
H3A C3 H3B 109.0 . . ?
C5 C4 C3 101.7(2) . . ?
C5 C4 H4A 111.4 . . ?
C3 C4 H4A 111.4 . . ?
C5 C4 H4B 111.4 . . ?
C3 C4 H4B 111.4 . . ?
H4A C4 H4B 109.3 . . ?
N1 C5 C4 103.9(2) . . ?
N1 C5 H5A 111.0 . . ?
C4 C5 H5A 111.0 . . ?
N1 C5 H5B 111.0 . . ?
C4 C5 H5B 111.0 . . ?
H5A C5 H5B 109.0 . . ?
O4 N2 O3 118.5(2) . . ?
O4 N2 Ru1 120.74(16) . . ?
O3 N2 Ru1 120.70(17) . . ?
C106 C101 C102 118.5(2) . . ?
C106 C101 C107 121.7(2) . . ?
C102 C101 C107 119.7(2) . . ?
C106 C101 Ru1 71.96(13) . . ?
C102 C101 Ru1 70.08(13) . . ?
C107 C101 Ru1 125.93(17) . . ?
C103 C102 C101 120.2(2) . . ?
C103 C102 Ru1 71.17(14) . . ?
C101 C102 Ru1 71.89(13) . . ?
C103 C102 H102 119.4 . . ?
C101 C102 H102 119.4 . . ?
Ru1 C102 H102 119.4 . . ?
C102 C103 C104 122.0(2) . . ?
C102 C103 Ru1 71.64(14) . . ?
C104 C103 Ru1 71.21(13) . . ?
C102 C103 H103 118.2 . . ?
C104 C103 H103 118.2 . . ?
Ru1 C103 H103 118.2 . . ?
C105 C104 C103 117.1(2) . . ?
C105 C104 C108 123.4(2) . . ?
C103 C104 C108 119.5(2) . . ?
C105 C104 Ru1 70.20(13) . . ?
C103 C104 Ru1 70.68(13) . . ?
C108 C104 Ru1 128.38(16) . . ?
C104 C105 C106 121.4(2) . . ?
C104 C105 Ru1 72.24(13) . . ?
C106 C105 Ru1 73.01(14) . . ?
C104 C105 H105 118.9 . . ?
C106 C105 H105 118.9 . . ?
Ru1 C105 H105 118.9 . . ?
C101 C106 C105 120.7(2) . . ?
C101 C106 Ru1 71.50(13) . . ?
C105 C106 Ru1 68.83(13) . . ?
C101 C106 H106 118.6 . . ?
C105 C106 H106 118.6 . . ?
Ru1 C106 H106 118.6 . . ?
C101 C107 H10A 109.5 . . ?
C101 C107 H10B 109.5 . . ?
H10A C107 H10B 109.5 . . ?
C101 C107 H10C 109.5 . . ?
H10A C107 H10C 109.5 . . ?
H10B C107 H10C 109.5 . . ?
C104 C108 C110 113.4(2) . . ?
C104 C108 C109 108.7(2) . . ?
C110 C108 C109 110.6(2) . . ?
C104 C108 H108 108.0 . . ?
C110 C108 H108 108.0 . . ?
C109 C108 H108 108.0 . . ?
C108 C109 H10D 109.5 . . ?
C108 C109 H10E 109.5 . . ?
H10D C109 H10E 109.5 . . ?
C108 C109 H10F 109.5 . . ?
H10D C109 H10F 109.5 . . ?
H10E C109 H10F 109.5 . . ?
C108 C110 H11A 109.5 . . ?
C108 C110 H11B 109.5 . . ?
H11A C110 H11B 109.5 . . ?
C108 C110 H11C 109.5 . . ?
H11A C110 H11C 109.5 . . ?
H11B C110 H11C 109.5 . . ?

loop_
_geom_bond_atom_site_label_1
_geom_bond_atom_site_label_2
_geom_bond_distance
_geom_bond_site_symmetry_2
_geom_bond_publ_flag
Ru1 O1 2.0694(17) . ?
Ru1 N2 2.0888(18) . ?
Ru1 N1 2.1262(18) . ?
Ru1 C105 2.174(2) . ?
Ru1 C103 2.193(2) . ?
Ru1 C102 2.199(2) . ?
Ru1 C104 2.200(2) . ?
Ru1 C101 2.223(2) . ?
Ru1 C106 2.229(2) . ?
O1 C1 1.289(3) . ?
O2 C1 1.236(3) . ?
C1 C2 1.521(3) . ?
C2 N1 1.514(3) . ?
C2 C3 1.536(3) . ?
C2 H2 1.0000 . ?
N1 C5 1.501(3) . ?
N1 H1 1.0000 . ?
C3 C4 1.530(4) . ?
C3 H3A 0.9900 . ?
C3 H3B 0.9900 . ?
C4 C5 1.522(3) . ?
C4 H4A 0.9900 . ?
C4 H4B 0.9900 . ?
C5 H5A 0.9900 . ?
C5 H5B 0.9900 . ?
N2 O4 1.242(3) . ?
N2 O3 1.247(3) . ?
C101 C106 1.396(3) . ?
C101 C102 1.441(4) . ?
C101 C107 1.505(4) . ?
C102 C103 1.401(4) . ?
C102 H102 1.0000 . ?
C103 C104 1.434(3) . ?
C103 H103 1.0000 . ?
C104 C105 1.408(3) . ?
C104 C108 1.519(3) . ?
C105 C106 1.440(3) . ?
C105 H105 1.0000 . ?
C106 H106 1.0000 . ?
C107 H10A 0.9800 . ?
C107 H10B 0.9800 . ?
C107 H10C 0.9800 . ?
C108 C110 1.523(3) . ?
C108 C109 1.532(3) . ?
C108 H108 1.0000 . ?
C109 H10D 0.9800 . ?
C109 H10E 0.9800 . ?
C109 H10F 0.9800 . ?
C110 H11A 0.9800 . ?
C110 H11B 0.9800 . ?
C110 H11C 0.9800 . ?

loop_
_geom_hbond_atom_site_label_D
_geom_hbond_atom_site_label_H
_geom_hbond_atom_site_label_A
_geom_hbond_distance_DH
_geom_hbond_distance_HA
_geom_hbond_distance_DA
_geom_hbond_angle_DHA
_geom_hbond_site_symmetry_A
N1 H1 O2 1.00 2.09 2.968(3) 144.7 3_645
C3 H3A O4 0.99 2.35 3.327(3) 168.6 3_655

loop_
_geom_torsion_atom_site_label_1
_geom_torsion_atom_site_label_2
_geom_torsion_atom_site_label_3
_geom_torsion_atom_site_label_4
_geom_torsion
_geom_torsion_site_symmetry_1
_geom_torsion_site_symmetry_2
_geom_torsion_site_symmetry_3
_geom_torsion_site_symmetry_4
_geom_torsion_publ_flag
Ru1 O1 C1 O2 -177.08(18) . . . . ?
Ru1 O1 C1 C2 2.4(3) . . . . ?
O2 C1 C2 N1 -173.3(2) . . . . ?
O1 C1 C2 N1 7.2(3) . . . . ?
O2 C1 C2 C3 -53.4(3) . . . . ?
O1 C1 C2 C3 127.1(2) . . . . ?
C1 C2 N1 C5 118.7(2) . . . . ?
C3 C2 N1 C5 -5.2(2) . . . . ?
C1 C2 N1 Ru1 -12.7(2) . . . . ?
C3 C2 N1 Ru1 -136.51(17) . . . . ?
N1 C2 C3 C4 -21.1(3) . . . . ?
C1 C2 C3 C4 -143.9(2) . . . . ?
C2 C3 C4 C5 38.7(3) . . . . ?
C2 N1 C5 C4 29.7(2) . . . . ?
Ru1 N1 C5 C4 156.10(16) . . . . ?
C3 C4 C5 N1 -42.5(2) . . . . ?
C106 C101 C102 C103 0.9(3) . . . . ?
C107 C101 C102 C103 -175.1(2) . . . . ?
Ru1 C101 C102 C103 -54.3(2) . . . . ?
C106 C101 C102 Ru1 55.2(2) . . . . ?
C107 C101 C102 Ru1 -120.8(2) . . . . ?
C101 C102 C103 C104 2.1(4) . . . . ?
Ru1 C102 C103 C104 -52.5(2) . . . . ?
C101 C102 C103 Ru1 54.6(2) . . . . ?
C102 C103 C104 C105 -1.7(3) . . . . ?
Ru1 C103 C104 C105 -54.39(18) . . . . ?
C102 C103 C104 C108 176.6(2) . . . . ?
Ru1 C103 C104 C108 123.9(2) . . . . ?
C102 C103 C104 Ru1 52.7(2) . . . . ?
C103 C104 C105 C106 -1.7(3) . . . . ?
C108 C104 C105 C106 -179.9(2) . . . . ?
Ru1 C104 C105 C106 -56.3(2) . . . . ?
C103 C104 C105 Ru1 54.63(18) . . . . ?
C108 C104 C105 Ru1 -123.6(2) . . . . ?
C102 C101 C106 C105 -4.1(3) . . . . ?
C107 C101 C106 C105 171.7(2) . . . . ?
Ru1 C101 C106 C105 50.1(2) . . . . ?
C102 C101 C106 Ru1 -54.26(19) . . . . ?
C107 C101 C106 Ru1 121.6(2) . . . . ?
C104 C105 C106 C101 4.7(4) . . . . ?
Ru1 C105 C106 C101 -51.3(2) . . . . ?
C104 C105 C106 Ru1 56.0(2) . . . . ?
C105 C104 C108 C110 21.2(3) . . . . ?
C103 C104 C108 C110 -157.0(2) . . . . ?
Ru1 C104 C108 C110 -69.1(3) . . . . ?
C105 C104 C108 C109 -102.2(3) . . . . ?
C103 C104 C108 C109 79.6(3) . . . . ?
Ru1 C104 C108 C109 167.53(18) . . . . ?
